data_2226323
loop_
_publ_author_name
'Rayner, Matthew Kyle'
'Billing, David Gordon'

_publ_section_title
;
 Poly[1,4-bis(ammoniomethyl)cyclohexane
 [di-\m-chlorido-dichloridoplumbate(II)]]
;
_journal_coeditor_code WM2339
_journal_issue 6
_journal_name_full 'Acta Crystallographica Section E'
_journal_page_first m659
_journal_paper_doi 10.1107/S1600536810016818
_journal_volume 66
_journal_year 2010
_chemical_formula_iupac '(C8 H20 N2) [Pb Cl4]'
_chemical_formula_moiety 'C8 H20 N2, Cl4 Pb'
_chemical_formula_sum 'C8 H20 Cl4 N2 Pb'
_chemical_formula_weight 493.25
_chemical_name_systematic
;
Poly[1,4-bis(ammoniomethyl)cyclohexane [di-\m-chlorido-dichloridoplumbate(II)]]
;
_space_group_IT_number 62
_symmetry_cell_setting orthorhombic
_symmetry_space_group_name_Hall '-P 2ac 2n'
_symmetry_space_group_name_H-M 'P n m a'
_atom_sites_solution_hydrogens geom
_atom_sites_solution_primary direct
_atom_sites_solution_secondary difmap
_audit_creation_method SHELXL-97
_cell_angle_alpha 90.00
_cell_angle_beta 90.00
_cell_angle_gamma 90.00
_cell_formula_units_Z 4
_cell_length_a 7.7990(2)
_cell_length_b 24.0666(6)
_cell_length_c 7.9348(2)
_cell_measurement_reflns_used 6650
_cell_measurement_temperature 173(2)
_cell_measurement_theta_max 28.34
_cell_measurement_theta_min 2.70
_cell_volume 1489.33(7)
_computing_cell_refinement 'SAINT (Bruker, 2005)'
_computing_data_collection 'APEX2 (Bruker, 2005)'
_computing_data_reduction 'SAINT (Bruker, 2005)'
_computing_molecular_graphics
;
<i>ORTEP-3 for Windows</i> (Farrugia, 1997) and DIAMOND (Brandenburg,
1999)
;
_computing_publication_material
;
<i>WinGX</i> (Farrugia, 1999) and <i>PLATON</i> (Spek, 2009)
;
_computing_structure_refinement 'SHELXL97 (Sheldrick, 2008)'
_computing_structure_solution 'SHELXS97 (Sheldrick, 2008)'
_diffrn_ambient_temperature 173(2)
_diffrn_measured_fraction_theta_full 1.000
_diffrn_measured_fraction_theta_max 1.000
_diffrn_measurement_device_type 'Bruker APEXII CCD area-detector'
_diffrn_measurement_method '\f and \w scans'
_diffrn_radiation_monochromator graphite
_diffrn_radiation_source 'fine-focus sealed tube'
_diffrn_radiation_type MoK\a
_diffrn_radiation_wavelength 0.71073
_diffrn_reflns_av_R_equivalents 0.0485
_diffrn_reflns_av_sigmaI/netI 0.0228
_diffrn_reflns_limit_h_max 10
_diffrn_reflns_limit_h_min -10
_diffrn_reflns_limit_k_max 31
_diffrn_reflns_limit_k_min -31
_diffrn_reflns_limit_l_max 10
_diffrn_reflns_limit_l_min -10
_diffrn_reflns_number 13290
_diffrn_reflns_theta_full 28.00
_diffrn_reflns_theta_max 28.00
_diffrn_reflns_theta_min 1.69
_exptl_absorpt_coefficient_mu 12.020
_exptl_absorpt_correction_T_max 0.6848
_exptl_absorpt_correction_T_min 0.0321
_exptl_absorpt_correction_type integration
_exptl_absorpt_process_details '(XPREP; Bruker, 2005)'
_exptl_crystal_colour colourless
_exptl_crystal_density_diffrn 2.200
_exptl_crystal_density_method 'not measured'
_exptl_crystal_description plate
_exptl_crystal_F_000 928
_exptl_crystal_size_max 0.54
_exptl_crystal_size_mid 0.41
_exptl_crystal_size_min 0.04
_refine_diff_density_max 1.465
_refine_diff_density_min -3.533
_refine_ls_extinction_method none
_refine_ls_goodness_of_fit_ref 1.161
_refine_ls_hydrogen_treatment constr
_refine_ls_matrix_type full
_refine_ls_number_parameters 73
_refine_ls_number_reflns 1850
_refine_ls_number_restraints 0
_refine_ls_restrained_S_all 1.161
_refine_ls_R_factor_all 0.0373
_refine_ls_R_factor_gt 0.0312
_refine_ls_shift/su_max 0.007
_refine_ls_shift/su_mean 0.002
_refine_ls_structure_factor_coef Fsqd
_refine_ls_weighting_details 'w=1/[\s^2^(Fo^2^)+(0.0030P)^2^+19.9694P] where P=(Fo^2^+2Fc^2^)/3'
_refine_ls_weighting_scheme calc
_refine_ls_wR_factor_gt 0.0650
_refine_ls_wR_factor_ref 0.0671
_reflns_number_gt 1654
_reflns_number_total 1850
_reflns_threshold_expression I>2\s(I)
_cod_data_source_file wm2339.cif
_cod_data_source_block I
_cod_database_code 2226323
_cod_database_fobs_code 2226323

loop_
_symmetry_equiv_pos_as_xyz
'x, y, z'
'-x+1/2, -y, z+1/2'
'-x, y+1/2, -z'
'x+1/2, -y+1/2, -z+1/2'
'-x, -y, -z'
'x-1/2, y, -z-1/2'
'x, -y-1/2, z'
'-x-1/2, y-1/2, z-1/2'

loop_
_atom_site_type_symbol
_atom_site_label
_atom_site_fract_x
_atom_site_fract_y
_atom_site_fract_z
_atom_site_U_iso_or_equiv
_atom_site_adp_type
_atom_site_calc_flag
_atom_site_refinement_flags
_atom_site_occupancy
_atom_site_disorder_assembly
_atom_site_disorder_group
C C1 0.5490(8) 0.6188(2) 0.9551(8) 0.0201(12) Uani d . 1 . .
H H1A 0.6135 0.6159 0.8480 0.024 Uiso calc R 1 . .
H H1B 0.4429 0.6401 0.9326 0.024 Uiso calc R 1 . .
C C2 0.5016(8) 0.5612(2) 1.0147(8) 0.0201(12) Uani d . 1 . .
H H2 0.4256 0.5654 1.1154 0.024 Uiso calc R 1 . .
C C3 0.3984(9) 0.5318(3) 0.8783(8) 0.0256(13) Uani d . 1 . .
H H3A 0.4683 0.5293 0.7744 0.031 Uiso calc R 1 . .
H H3B 0.2948 0.5540 0.8521 0.031 Uiso calc R 1 . .
C C4 0.6555(8) 0.5265(3) 1.0676(8) 0.0239(13) Uani d . 1 . .
H H4A 0.7150 0.5451 1.1623 0.029 Uiso calc R 1 . .
H H4B 0.7369 0.5238 0.9723 0.029 Uiso calc R 1 . .
N N1 0.6553(7) 0.6496(2) 1.0812(7) 0.0213(11) Uani d . 1 . .
H H1C 0.6816 0.6838 1.0400 0.032 Uiso calc R 1 . .
H H1D 0.7537 0.6303 1.1013 0.032 Uiso calc R 1 . .
H H1E 0.5954 0.6532 1.1789 0.032 Uiso calc R 1 . .
Cl Cl1 0.05791(19) 0.63163(6) 1.02923(19) 0.0229(3) Uani d . 1 . .
Cl Cl2 -0.1125(3) 0.7500 1.2974(2) 0.0194(4) Uani d S 1 . .
Cl Cl3 0.2609(3) 0.7500 0.6719(3) 0.0238(4) Uani d S 1 . .
Pb Pb1 0.08434(4) 0.7500 0.99093(4) 0.01374(9) Uani d S 1 . .

loop_
_atom_site_aniso_label
_atom_site_aniso_U_11
_atom_site_aniso_U_22
_atom_site_aniso_U_33
_atom_site_aniso_U_12
_atom_site_aniso_U_13
_atom_site_aniso_U_23
C1 0.019(3) 0.018(3) 0.023(3) 0.002(2) -0.002(2) 0.001(2)
C2 0.020(3) 0.021(3) 0.019(3) 0.000(2) -0.003(2) -0.001(3)
C3 0.031(4) 0.020(3) 0.026(3) -0.004(3) -0.009(3) 0.000(2)
C4 0.023(3) 0.021(3) 0.028(3) -0.004(3) -0.005(3) -0.001(3)
N1 0.023(3) 0.018(2) 0.023(2) -0.003(2) 0.002(2) -0.003(2)
Cl1 0.0202(7) 0.0229(7) 0.0257(7) 0.0021(5) 0.0001(6) -0.0037(6)
Cl2 0.0170(10) 0.0221(9) 0.0192(9) 0.000 0.0049(7) 0.000
Cl3 0.0222(10) 0.0297(11) 0.0197(9) 0.000 0.0056(8) 0.000
Pb1 0.01269(14) 0.01657(14) 0.01196(13) 0.000 0.00002(12) 0.000

loop_
_atom_type_symbol
_atom_type_description
_atom_type_scat_dispersion_real
_atom_type_scat_dispersion_imag
_atom_type_scat_source
C C 0.0033 0.0016 'International Tables Vol C Tables 4.2.6.8 and 6.1.1.4'
H H 0.0000 0.0000 'International Tables Vol C Tables 4.2.6.8 and 6.1.1.4'
N N 0.0061 0.0033 'International Tables Vol C Tables 4.2.6.8 and 6.1.1.4'
Cl Cl 0.1484 0.1585 'International Tables Vol C Tables 4.2.6.8 and 6.1.1.4'
Pb Pb -3.3944 10.1111 'International Tables Vol C Tables 4.2.6.8 and 6.1.1.4'

loop_
_geom_angle_atom_site_label_1
_geom_angle_atom_site_label_2
_geom_angle_atom_site_label_3
_geom_angle_site_symmetry_1
_geom_angle_site_symmetry_3
_geom_angle
_geom_angle_publ_flag
N1 C1 C2 . . 112.4(5) ?
N1 C1 H1A . . 109.1 ?
C2 C1 H1A . . 109.1 ?
N1 C1 H1B . . 109.1 ?
C2 C1 H1B . . 109.1 ?
H1A C1 H1B . . 107.9 ?
C1 C2 C3 . . 109.5(5) ?
C1 C2 C4 . . 113.4(5) ?
C3 C2 C4 . . 111.0(5) ?
C1 C2 H2 . . 107.6 ?
C3 C2 H2 . . 107.6 ?
C4 C2 H2 . . 107.6 ?
C2 C3 C4 . 5_667 111.8(5) ?
C2 C3 H3A . . 109.2 ?
C4 C3 H3A 5_667 . 109.2 ?
C2 C3 H3B . . 109.2 ?
C4 C3 H3B 5_667 . 109.2 ?
H3A C3 H3B . . 107.9 ?
C2 C4 C3 . 5_667 111.4(5) ?
C2 C4 H4A . . 109.3 ?
C3 C4 H4A 5_667 . 109.3 ?
C2 C4 H4B . . 109.3 ?
C3 C4 H4B 5_667 . 109.3 ?
H4A C4 H4B . . 108.0 ?
C1 N1 H1C . . 109.5 ?
C1 N1 H1D . . 109.5 ?
H1C N1 H1D . . 109.5 ?
C1 N1 H1E . . 109.5 ?
H1C N1 H1E . . 109.5 ?
H1D N1 H1E . . 109.5 ?
Pb1 Cl2 Pb1 . 6_558 157.64(8) ?
Pb1 Cl3 Pb1 6_657 . 145.68(9) ?
Cl3 Pb1 Cl1 6_557 7_575 89.10(3) ?
Cl3 Pb1 Cl1 6_557 . 89.10(3) ?
Cl1 Pb1 Cl1 7_575 . 165.31(6) ?
Cl3 Pb1 Cl2 6_557 . 84.87(6) ?
Cl1 Pb1 Cl2 7_575 . 82.66(3) ?
Cl1 Pb1 Cl2 . . 82.66(3) ?
Cl3 Pb1 Cl3 6_557 . 91.42(3) ?
Cl1 Pb1 Cl3 7_575 . 97.31(3) ?
Cl1 Pb1 Cl3 . . 97.31(3) ?
Cl2 Pb1 Cl3 . . 176.29(6) ?
Cl3 Pb1 Cl2 6_557 6_658 171.75(6) ?
Cl1 Pb1 Cl2 7_575 6_658 89.84(3) ?
Cl1 Pb1 Cl2 . 6_658 89.84(3) ?
Cl2 Pb1 Cl2 . 6_658 86.875(17) ?
Cl3 Pb1 Cl2 . 6_658 96.83(6) ?

loop_
_geom_bond_atom_site_label_1
_geom_bond_atom_site_label_2
_geom_bond_site_symmetry_2
_geom_bond_distance
_geom_bond_publ_flag
C1 N1 . 1.495(8) ?
C1 C2 . 1.512(8) ?
C1 H1A . 0.9900 ?
C1 H1B . 0.9900 ?
C2 C3 . 1.523(8) ?
C2 C4 . 1.521(9) ?
C2 H2 . 1.0000 ?
C3 C4 5_667 1.525(9) ?
C3 H3A . 0.9900 ?
C3 H3B . 0.9900 ?
C4 C3 5_667 1.525(9) ?
C4 H4A . 0.9900 ?
C4 H4B . 0.9900 ?
N1 H1C . 0.9100 ?
N1 H1D . 0.9100 ?
N1 H1E . 0.9100 ?
Cl1 Pb1 . 2.8723(15) ?
Cl2 Pb1 . 2.8759(19) ?
Cl2 Pb1 6_558 2.9002(19) ?
Cl3 Pb1 6_657 2.834(2) ?
Cl3 Pb1 . 2.882(2) ?
Pb1 Cl3 6_557 2.834(2) y
Pb1 Cl1 7_575 2.8723(15) y
Pb1 Cl2 6_658 2.900(2) y

loop_
_geom_hbond_atom_site_label_D
_geom_hbond_atom_site_label_H
_geom_hbond_atom_site_label_A
_geom_hbond_site_symmetry_A
_geom_hbond_distance_DH
_geom_hbond_distance_HA
_geom_hbond_distance_DA
_geom_hbond_angle_DHA
N1 H1C Cl3 6_657 0.91 2.40 3.249(5) 156
N1 H1D Cl1 1_655 0.91 2.44 3.196(6) 141
N1 H1E Cl1 6_658 0.91 2.39 3.212(5) 150
N1 H1E Cl2 6_658 0.91 2.84 3.337(5) 115

loop_
_geom_torsion_atom_site_label_1
_geom_torsion_atom_site_label_2
_geom_torsion_atom_site_label_3
_geom_torsion_atom_site_label_4
_geom_torsion_site_symmetry_1
_geom_torsion_site_symmetry_2
_geom_torsion_site_symmetry_3
_geom_torsion_site_symmetry_4
_geom_torsion
_geom_torsion_publ_flag
N1 C1 C2 C3 . . . . -178.3(5) ?
N1 C1 C2 C4 . . . . -53.7(7) ?
C1 C2 C3 C4 . . . 5_667 -179.2(5) ?
C4 C2 C3 C4 . . . 5_667 54.9(8) ?
C1 C2 C4 C3 . . . 5_667 -178.3(5) ?
C3 C2 C4 C3 . . . 5_667 -54.6(8) ?
Pb1 Cl2 Pb1 Cl3 6_558 . . 6_557 0.0 ?
Pb1 Cl2 Pb1 Cl1 6_558 . . 7_575 89.76(3) ?
Pb1 Cl2 Pb1 Cl1 6_558 . . . -89.76(3) ?
Pb1 Cl2 Pb1 Cl2 6_558 . . 6_658 180.0 ?
Pb1 Cl3 Pb1 Cl3 6_657 . . 6_557 180.0 ?
Pb1 Cl3 Pb1 Cl1 6_657 . . 7_575 90.72(3) ?
Pb1 Cl3 Pb1 Cl1 6_657 . . . -90.72(3) ?
Pb1 Cl3 Pb1 Cl2 6_657 . . 6_658 0.0 ?
